data_7122182
loop_
_publ_author_name
'Huh, Daniel N.'
'Windorff, Cory J.'
'Ziller, Joseph W.'
'Evans, William J.'

_publ_section_title
;
 Synthesis of uranium-in-cryptand complexes.
;
_journal_issue 73
_journal_name_full 'Chemical communications (Cambridge, England)'
_journal_page_first 10272
_journal_page_last 10275
_journal_paper_doi 10.1039/c8cc05341c
_journal_volume 54
_journal_year 2018
_chemical_formula_sum 'C18 H38 I3 N2 O7 U'
_chemical_formula_weight 1013.23
_space_group_crystal_system monoclinic
_space_group_IT_number 14
_space_group_name_Hall '-P 2yn'
_space_group_name_H-M_alt 'P 1 21/n 1'
_symmetry_space_group_name_Hall '-P 2yn'
_symmetry_space_group_name_H-M 'P 1 21/n 1'
_atom_sites_solution_hydrogens mixed
_atom_sites_solution_primary dual
_atom_sites_solution_secondary difmap
_audit_creation_method SHELXL-2014/7
_audit_update_record
;
2018-08-10 deposited with the CCDC.
2018-08-15 downloaded from the CCDC.
;
_cell_angle_alpha 90
_cell_angle_beta 96.0099(13)
_cell_angle_gamma 90
_cell_formula_units_Z 4
_cell_length_a 10.8943(11)
_cell_length_b 19.313(2)
_cell_length_c 13.3229(14)
_cell_measurement_reflns_used 9851
_cell_measurement_temperature 133(2)
_cell_measurement_theta_max 28.65
_cell_measurement_theta_min 2.16
_cell_volume 2787.8(5)
_computing_cell_refinement 'Bruker SAINT 8.34a, 2013'
_computing_data_collection 'Bruker APEX2 2014.11-0, 2014'
_computing_data_reduction 'Bruker SAINT 8.34a, 2013'
_computing_molecular_graphics 'Bruker SHELXTL'
_computing_publication_material 'Bruker SHELXTL'
_computing_structure_refinement 'SHELXL-2014/7 (Sheldrick, 2014)'
_computing_structure_solution 'Bruker SHELXTL 2014/4'
_diffrn_ambient_temperature 133(2)
_diffrn_measured_fraction_theta_full 1.000
_diffrn_measured_fraction_theta_max 0.999
_diffrn_measurement_device_type 'Bruker SMART APEX II CCD'
_diffrn_measurement_method '\f and \w scans'
_diffrn_radiation_type MoK\a
_diffrn_radiation_wavelength 0.71073
_diffrn_reflns_av_R_equivalents 0.0494
_diffrn_reflns_av_unetI/netI 0.0362
_diffrn_reflns_Laue_measured_fraction_full 1.000
_diffrn_reflns_Laue_measured_fraction_max 0.999
_diffrn_reflns_limit_h_max 13
_diffrn_reflns_limit_h_min -13
_diffrn_reflns_limit_k_max 24
_diffrn_reflns_limit_k_min -24
_diffrn_reflns_limit_l_max 17
_diffrn_reflns_limit_l_min -17
_diffrn_reflns_number 31414
_diffrn_reflns_point_group_measured_fraction_full 1.000
_diffrn_reflns_point_group_measured_fraction_max 0.999
_diffrn_reflns_theta_full 25.500
_diffrn_reflns_theta_max 27.103
_diffrn_reflns_theta_min 1.864
_diffrn_source 'fine-focus sealed tube'
_exptl_absorpt_coefficient_mu 9.181
_exptl_absorpt_correction_T_max 0.4316
_exptl_absorpt_correction_T_min 0.3056
_exptl_absorpt_correction_type multi-scan
_exptl_absorpt_process_details 'Bruker SADABS 2014/5'
_exptl_crystal_colour green
_exptl_crystal_density_diffrn 2.414
_exptl_crystal_density_meas ?
_exptl_crystal_density_method not_measured
_exptl_crystal_description irregular
_exptl_crystal_F_000 1868
_exptl_crystal_size_max 0.404
_exptl_crystal_size_mid 0.241
_exptl_crystal_size_min 0.154
_refine_diff_density_max 2.792
_refine_diff_density_min -1.209
_refine_diff_density_rms 0.243
_refine_ls_extinction_method none
_refine_ls_goodness_of_fit_ref 1.257
_refine_ls_hydrogen_treatment mixed
_refine_ls_matrix_type full
_refine_ls_number_parameters 288
_refine_ls_number_reflns 6137
_refine_ls_number_restraints 0
_refine_ls_restrained_S_all 1.257
_refine_ls_R_factor_all 0.0523
_refine_ls_R_factor_gt 0.0474
_refine_ls_shift/su_max 0.001
_refine_ls_shift/su_mean 0.000
_refine_ls_structure_factor_coef Fsqd
_refine_ls_weighting_details 'w=1/[\s^2^(Fo^2^)+(0.0244P)^2^+46.0217P] where P=(Fo^2^+2Fc^2^)/3'
_refine_ls_weighting_scheme calc
_refine_ls_wR_factor_gt 0.1077
_refine_ls_wR_factor_ref 0.1096
_reflns_Friedel_coverage 0.000
_reflns_number_gt 5617
_reflns_number_total 6137
_reflns_threshold_expression 'I > 2\s(I)'
_cod_data_source_file c8cc05341c2.cif
_cod_data_source_block cjw56
_cod_depositor_comments
;
The following automatic conversions were performed:

'_exptl_crystal_density_meas' value 'not_measured' was changed to '?'
- the value is perceived as not measured.

Automatic conversion script
Id: cif_fix_values 4973 2017-02-22 13:04:09Z antanas 

 Adding full bibliography for 7122180--7122183.cif.
;
_cod_database_code 7122182
_shelx_shelxl_version_number 2014/7
_shelx_space_group_comment
; 
The symmetry employed for this shelxl refinement is uniquely defined 
by the following loop, which should always be used as a source of 
symmetry information in preference to the above space-group names. 
They are only intended as comments. 
;
_shelx_estimated_absorpt_t_min 0.119
_shelx_estimated_absorpt_t_max 0.332
_exptl_absorpt_special_details
;
Reflections not merged
33397 Corrected reflections written to file cjw56s.hkl
Estimated minimum and maximum transmission:  0.3056  0.4316
The ratio (0.7081) of these values is more reliable than their 
absolute values. Additional spherical absorption correction 
applied with mu*r =  0.6000. Lambda/2 correction factor = 0.00150
;

loop_
_space_group_symop_operation_xyz
'x, y, z'
'-x+1/2, y+1/2, -z+1/2'
'-x, -y, -z'
'x-1/2, -y-1/2, z-1/2'

loop_
_atom_site_label
_atom_site_type_symbol
_atom_site_fract_x
_atom_site_fract_y
_atom_site_fract_z
_atom_site_U_iso_or_equiv
_atom_site_adp_type
_atom_site_occupancy
_atom_site_site_symmetry_order
_atom_site_calc_flag
_atom_site_refinement_flags_posn
_atom_site_refinement_flags_adp
U1 U 0.24776(3) 0.61190(2) 0.20497(2) 0.01542(9) Uani 1 1 d . .
I1 I 0.22220(6) 0.46412(3) 0.08696(5) 0.02931(16) Uani 1 1 d . .
I2 I 0.68859(5) 0.65991(3) 0.42483(5) 0.02433(14) Uani 1 1 d . .
I3 I 0.27697(6) 0.66421(4) 0.60792(5) 0.03365(17) Uani 1 1 d . .
O1 O 0.2675(7) 0.5167(4) 0.3474(6) 0.040(2) Uani 1 1 d . .
O2 O 0.4635(6) 0.5493(3) 0.2550(5) 0.0244(14) Uani 1 1 d . .
O3 O 0.1270(7) 0.7028(5) 0.3001(7) 0.049(2) Uani 1 1 d . .
O4 O 0.2983(7) 0.7439(4) 0.1827(6) 0.0367(18) Uani 1 1 d . .
O5 O 0.0307(6) 0.6377(4) 0.1097(6) 0.0307(16) Uani 1 1 d . .
O6 O 0.2191(6) 0.6364(3) 0.0057(5) 0.0224(13) Uani 1 1 d . .
O7 O 0.3710(6) 0.6612(4) 0.3620(5) 0.0280(16) Uani 1 1 d . .
H71 H 0.456(16) 0.658(8) 0.374(12) 0.08(5) Uiso 1 1 d . .
H72 H 0.349(14) 0.671(8) 0.424(12) 0.06(5) Uiso 1 1 d . .
N1 N 0.0396(8) 0.5673(6) 0.2930(7) 0.039(2) Uani 1 1 d . .
N2 N 0.4477(7) 0.6426(5) 0.0948(6) 0.0274(18) Uani 1 1 d . .
C1 C 0.0542(13) 0.4939(9) 0.3274(10) 0.060(4) Uani 1 1 d . .
H1A H -0.0166 0.4806 0.3641 0.072 Uiso 1 1 calc R U
H1B H 0.0551 0.4631 0.2681 0.072 Uiso 1 1 calc R U
C2 C 0.1701(14) 0.4855(8) 0.3941(10) 0.060(4) Uani 1 1 d . .
H2A H 0.1625 0.5078 0.4601 0.072 Uiso 1 1 calc R U
H2B H 0.1876 0.4357 0.4059 0.072 Uiso 1 1 calc R U
C3 C 0.3889(12) 0.4998(7) 0.3967(10) 0.048(3) Uani 1 1 d . .
H3A H 0.3849 0.4570 0.4371 0.057 Uiso 1 1 calc R U
H3B H 0.4193 0.5379 0.4426 0.057 Uiso 1 1 calc R U
C4 C 0.4726(11) 0.4899(6) 0.3185(9) 0.040(3) Uani 1 1 d . .
H4A H 0.5585 0.4843 0.3500 0.048 Uiso 1 1 calc R U
H4B H 0.4492 0.4478 0.2786 0.048 Uiso 1 1 calc R U
C5 C 0.5627(9) 0.5515(6) 0.1926(8) 0.037(3) Uani 1 1 d . .
H5A H 0.5490 0.5168 0.1378 0.044 Uiso 1 1 calc R U
H5B H 0.6418 0.5407 0.2331 0.044 Uiso 1 1 calc R U
C6 C 0.5673(9) 0.6217(7) 0.1495(8) 0.036(3) Uani 1 1 d . .
H6A H 0.6319 0.6233 0.1025 0.043 Uiso 1 1 calc R U
H6B H 0.5902 0.6552 0.2045 0.043 Uiso 1 1 calc R U
C7 C 0.0313(11) 0.6112(9) 0.3824(9) 0.055(4) Uani 1 1 d . .
H7A H 0.1027 0.6011 0.4325 0.066 Uiso 1 1 calc R U
H7B H -0.0445 0.5989 0.4133 0.066 Uiso 1 1 calc R U
C8 C 0.0291(11) 0.6873(10) 0.3605(11) 0.071(6) Uani 1 1 d . .
H8A H -0.0513 0.7004 0.3239 0.086 Uiso 1 1 calc R U
H8B H 0.0403 0.7138 0.4244 0.086 Uiso 1 1 calc R U
C9 C 0.1252(13) 0.7738(7) 0.2691(13) 0.068(5) Uani 1 1 d . .
H9A H 0.0964 0.8035 0.3224 0.081 Uiso 1 1 calc R U
H9B H 0.0684 0.7798 0.2067 0.081 Uiso 1 1 calc R U
C10 C 0.2547(12) 0.7933(6) 0.2504(11) 0.052(4) Uani 1 1 d . .
H10A H 0.2553 0.8403 0.2206 0.062 Uiso 1 1 calc R U
H10B H 0.3089 0.7935 0.3148 0.062 Uiso 1 1 calc R U
C11 C 0.4240(11) 0.7596(6) 0.1629(10) 0.042(3) Uani 1 1 d . .
H11A H 0.4823 0.7479 0.2225 0.051 Uiso 1 1 calc R U
H11B H 0.4321 0.8096 0.1484 0.051 Uiso 1 1 calc R U
C12 C 0.4516(11) 0.7184(7) 0.0756(9) 0.043(3) Uani 1 1 d . .
H12A H 0.5347 0.7310 0.0578 0.051 Uiso 1 1 calc R U
H12B H 0.3912 0.7299 0.0173 0.051 Uiso 1 1 calc R U
C13 C -0.0745(10) 0.5720(9) 0.2217(9) 0.055(4) Uani 1 1 d . .
H13A H -0.1464 0.5725 0.2614 0.066 Uiso 1 1 calc R U
H13B H -0.0808 0.5297 0.1796 0.066 Uiso 1 1 calc R U
C14 C -0.0835(9) 0.6332(8) 0.1535(8) 0.043(3) Uani 1 1 d . .
H14A H -0.1531 0.6275 0.1001 0.052 Uiso 1 1 calc R U
H14B H -0.0974 0.6758 0.1921 0.052 Uiso 1 1 calc R U
C15 C 0.0220(9) 0.6794(5) 0.0209(9) 0.035(3) Uani 1 1 d . .
H15A H 0.0513 0.7270 0.0373 0.042 Uiso 1 1 calc R U
H15B H -0.0645 0.6817 -0.0102 0.042 Uiso 1 1 calc R U
C16 C 0.1014(9) 0.6458(5) -0.0486(8) 0.028(2) Uani 1 1 d . .
H16A H 0.0660 0.6006 -0.0716 0.033 Uiso 1 1 calc R U
H16B H 0.1080 0.6754 -0.1085 0.033 Uiso 1 1 calc R U
C17 C 0.3100(9) 0.6229(7) -0.0628(8) 0.035(3) Uani 1 1 d . .
H17A H 0.3224 0.6646 -0.1038 0.042 Uiso 1 1 calc R U
H17B H 0.2822 0.5845 -0.1090 0.042 Uiso 1 1 calc R U
C18 C 0.4281(9) 0.6036(7) -0.0008(7) 0.036(3) Uani 1 1 d . .
H18A H 0.4270 0.5535 0.0144 0.044 Uiso 1 1 calc R U
H18B H 0.4982 0.6125 -0.0408 0.044 Uiso 1 1 calc R U

loop_
_atom_site_aniso_label
_atom_site_aniso_U_11
_atom_site_aniso_U_22
_atom_site_aniso_U_33
_atom_site_aniso_U_23
_atom_site_aniso_U_13
_atom_site_aniso_U_12
U1 0.01141(15) 0.01667(16) 0.01856(16) -0.00238(13) 0.00331(11) -0.00043(12)
I1 0.0257(3) 0.0206(3) 0.0407(4) -0.0092(3) -0.0014(3) -0.0014(2)
I2 0.0218(3) 0.0257(3) 0.0255(3) -0.0037(2) 0.0028(2) -0.0025(2)
I3 0.0296(3) 0.0453(4) 0.0256(3) -0.0038(3) 0.0005(3) 0.0060(3)
O1 0.038(4) 0.044(4) 0.035(4) 0.026(4) -0.006(3) -0.020(4)
O2 0.022(3) 0.024(3) 0.026(3) -0.001(3) -0.002(3) 0.007(3)
O3 0.018(4) 0.056(5) 0.073(6) -0.045(5) 0.006(4) 0.008(3)
O4 0.039(4) 0.022(4) 0.046(5) 0.004(3) -0.012(4) -0.005(3)
O5 0.015(3) 0.032(4) 0.044(4) 0.003(3) -0.001(3) 0.000(3)
O6 0.022(3) 0.025(3) 0.020(3) 0.001(3) -0.001(3) -0.006(3)
O7 0.017(3) 0.044(4) 0.023(4) -0.006(3) -0.001(3) 0.000(3)
N1 0.015(4) 0.079(8) 0.025(5) -0.006(5) 0.004(3) -0.014(4)
N2 0.017(4) 0.044(5) 0.021(4) 0.006(4) 0.001(3) -0.010(4)
C1 0.052(8) 0.090(11) 0.037(7) 0.013(7) 0.006(6) -0.044(8)
C2 0.069(9) 0.070(10) 0.041(7) 0.027(7) 0.006(7) -0.038(8)
C3 0.045(7) 0.048(7) 0.045(7) 0.021(6) -0.014(6) -0.012(6)
C4 0.038(6) 0.025(5) 0.051(7) 0.007(5) -0.026(6) 0.002(5)
C5 0.021(5) 0.063(8) 0.025(5) -0.021(5) -0.005(4) 0.026(5)
C6 0.014(4) 0.070(8) 0.023(5) -0.003(5) 0.004(4) -0.002(5)
C7 0.027(6) 0.113(13) 0.026(6) -0.022(7) 0.011(5) -0.009(7)
C8 0.024(6) 0.133(16) 0.059(9) -0.068(10) 0.013(6) 0.007(8)
C9 0.051(8) 0.047(8) 0.097(12) -0.051(8) -0.032(8) 0.030(6)
C10 0.056(8) 0.023(6) 0.069(9) -0.019(6) -0.029(7) 0.014(5)
C11 0.036(6) 0.033(6) 0.054(7) 0.008(5) -0.012(5) -0.025(5)
C12 0.030(6) 0.061(8) 0.034(6) 0.017(6) -0.006(5) -0.027(6)
C13 0.019(5) 0.121(13) 0.025(6) -0.009(7) 0.005(4) -0.031(7)
C14 0.012(5) 0.088(10) 0.028(6) -0.021(6) -0.002(4) 0.000(5)
C15 0.022(5) 0.026(5) 0.053(7) 0.014(5) -0.007(5) 0.000(4)
C16 0.024(5) 0.025(5) 0.033(5) 0.002(4) -0.008(4) -0.007(4)
C17 0.024(5) 0.060(7) 0.022(5) 0.003(5) 0.001(4) -0.011(5)
C18 0.018(5) 0.073(8) 0.020(5) 0.003(5) 0.010(4) -0.009(5)

loop_
_atom_type_symbol
_atom_type_description
_atom_type_scat_dispersion_real
_atom_type_scat_dispersion_imag
_atom_type_scat_source
C C 0.0033 0.0016 'International Tables Vol C Tables 4.2.6.8 and 6.1.1.4'
H H 0.0000 0.0000 'International Tables Vol C Tables 4.2.6.8 and 6.1.1.4'
N N 0.0061 0.0033 'International Tables Vol C Tables 4.2.6.8 and 6.1.1.4'
O O 0.0106 0.0060 'International Tables Vol C Tables 4.2.6.8 and 6.1.1.4'
I I -0.4742 1.8119 'International Tables Vol C Tables 4.2.6.8 and 6.1.1.4'
U U -9.6767 9.6646 'International Tables Vol C Tables 4.2.6.8 and 6.1.1.4'

loop_
_geom_angle_atom_site_label_1
_geom_angle_atom_site_label_2
_geom_angle_atom_site_label_3
_geom_angle
O7 U1 O3 66.3(2)
O7 U1 O5 134.4(2)
O3 U1 O5 68.3(2)
O7 U1 O4 68.4(2)
O3 U1 O4 61.5(3)
O5 U1 O4 87.1(2)
O7 U1 O1 70.9(2)
O3 U1 O1 97.4(3)
O5 U1 O1 119.0(2)
O4 U1 O1 139.0(2)
O7 U1 O2 65.7(2)
O3 U1 O2 131.5(2)
O5 U1 O2 159.7(2)
O4 U1 O2 106.2(2)
O1 U1 O2 60.0(2)
O7 U1 O6 138.0(2)
O3 U1 O6 110.5(3)
O5 U1 O6 58.7(2)
O4 U1 O6 73.8(2)
O1 U1 O6 145.9(2)
O2 U1 O6 109.6(2)
O7 U1 N1 98.7(2)
O3 U1 N1 62.0(3)
O5 U1 N1 62.0(3)
O4 U1 N1 122.3(3)
O1 U1 N1 59.5(3)
O2 U1 N1 119.2(3)
O6 U1 N1 117.0(2)
O7 U1 N2 88.8(2)
O3 U1 N2 124.8(3)
O5 U1 N2 114.7(2)
O4 U1 N2 63.6(3)
O1 U1 N2 120.9(3)
O2 U1 N2 61.0(2)
O6 U1 N2 57.5(2)
N1 U1 N2 171.8(3)
O7 U1 I1 137.27(17)
O3 U1 I1 143.59(18)
O5 U1 I1 84.56(16)
O4 U1 I1 143.42(18)
O1 U1 I1 74.46(19)
O2 U1 I1 75.61(14)
O6 U1 I1 71.42(14)
N1 U1 I1 84.3(2)
N2 U1 I1 87.96(19)
C2 O1 C3 113.2(9)
C2 O1 U1 127.1(8)
C3 O1 U1 119.0(6)
C4 O2 C5 111.1(8)
C4 O2 U1 121.3(6)
C5 O2 U1 122.7(6)
C9 O3 C8 111.9(11)
C9 O3 U1 119.9(8)
C8 O3 U1 125.2(9)
C10 O4 C11 110.9(9)
C10 O4 U1 119.3(8)
C11 O4 U1 115.8(6)
C15 O5 C14 112.8(8)
C15 O5 U1 119.3(6)
C14 O5 U1 124.9(6)
C16 O6 C17 110.2(7)
C16 O6 U1 122.2(6)
C17 O6 U1 125.4(6)
U1 O7 H71 123(10)
U1 O7 H72 131(10)
H71 O7 H72 102(10)
C7 N1 C13 111.3(10)
C7 N1 C1 108.2(11)
C13 N1 C1 108.1(10)
C7 N1 U1 106.4(7)
C13 N1 U1 111.9(6)
C1 N1 U1 110.9(7)
C18 N2 C6 109.1(8)
C18 N2 C12 111.0(9)
C6 N2 C12 108.2(8)
C18 N2 U1 107.1(5)
C6 N2 U1 112.1(6)
C12 N2 U1 109.5(7)
C2 C1 N1 110.3(10)
O1 C2 C1 108.7(10)
O1 C3 C4 108.2(10)
O2 C4 C3 107.9(9)
O2 C5 C6 108.2(8)
C5 C6 N2 112.2(9)
N1 C7 C8 114.2(11)
O3 C8 C7 108.5(10)
O3 C9 C10 107.6(9)
O4 C10 C9 108.4(9)
O4 C11 C12 107.8(8)
C11 C12 N2 112.7(9)
N1 C13 C14 115.9(10)
O5 C14 C13 107.1(9)
O5 C15 C16 106.1(8)
O6 C16 C15 107.0(8)
O6 C17 C18 107.6(8)
N2 C18 C17 112.8(10)

loop_
_geom_bond_atom_site_label_1
_geom_bond_atom_site_label_2
_geom_bond_distance
U1 O7 2.549(7)
U1 O3 2.602(7)
U1 O5 2.612(7)
U1 O4 2.632(7)
U1 O1 2.635(7)
U1 O2 2.665(6)
U1 O6 2.683(6)
U1 N1 2.796(8)
U1 N2 2.814(8)
U1 I1 3.2564(7)
I2 H71 2.55(18)
I3 H72 2.66(16)
O1 C2 1.420(14)
O1 C3 1.451(14)
O2 C4 1.422(12)
O2 C5 1.431(12)
O3 C9 1.430(18)
O3 C8 1.434(17)
O4 C10 1.428(15)
O4 C11 1.453(14)
O5 C15 1.426(13)
O5 C14 1.432(12)
O6 C16 1.417(11)
O6 C17 1.439(12)
O7 H71 0.92(18)
O7 H72 0.90(16)
N1 C7 1.473(16)
N1 C13 1.486(14)
N1 C1 1.492(19)
N2 C18 1.476(14)
N2 C6 1.480(13)
N2 C12 1.488(15)
C1 C2 1.48(2)
C3 C4 1.467(19)
C5 C6 1.476(17)
C7 C8 1.50(2)
C9 C10 1.51(2)
C11 C12 1.466(18)
C13 C14 1.49(2)
C15 C16 1.482(16)
C17 C18 1.502(15)

loop_
_geom_hbond_atom_site_label_D
_geom_hbond_atom_site_label_H
_geom_hbond_atom_site_label_A
_geom_hbond_distance_DH
_geom_hbond_distance_HA
_geom_hbond_distance_DA
_geom_hbond_angle_DHA
O7 H71 I2 0.92(18) 2.55(18) 3.473(7) 173(14)
O7 H72 I3 0.90(16) 2.66(16) 3.535(8) 166(13)
